data_4037899
loop_
_publ_author_name
'Wagner, Philippe'
'Rominger, Frank'
'Oeser, Thomas'
'Mastalerz, Michael'

_publ_section_title
;
 Solvent Controlled Racemic Resolution of C3-Symmetric
 Trihydroxytribenzotriquinacenes.
;
_journal_name_full 'The Journal of organic chemistry'
_journal_paper_doi 10.1021/acs.joc.9b03410
_journal_year 2020
_chemical_formula_sum 'C33 H33 Cl3 D I3 O3'
_chemical_formula_weight 966.66
_space_group_crystal_system trigonal
_space_group_IT_number 146
_space_group_name_Hall 'R 3'
_space_group_name_H-M_alt 'R 3 :H'
_atom_sites_solution_hydrogens geom
_audit_creation_method SHELXL-2018/3
_cell_angle_alpha 90
_cell_angle_beta 90
_cell_angle_gamma 120
_cell_formula_units_Z 3
_cell_length_a 11.2613(2)
_cell_length_b 11.2613(2)
_cell_length_c 24.1660(9)
_cell_measurement_reflns_used 5270
_cell_measurement_temperature 200(2)
_cell_measurement_theta_max 72.44
_cell_measurement_theta_min 4.89
_cell_volume 2654.07(12)
_computing_cell_refinement 'X-Area Recipe 1.33.0.0 (STOE, 2015)'
_computing_data_collection 'X-Area Pilatus3_SV 1.31.153.0 (STOE, 2018)'
_computing_data_reduction 'X-Area Integrate 1.74.2.0 (STOE, 2018)'
_computing_molecular_graphics 'Bruker SHELXTL'
_computing_publication_material 'Bruker SHELXTL'
_computing_structure_refinement 'SHELXL-2018/3 (Sheldrick, 2018)'
_computing_structure_solution 'SHELXT 2018/2 (Sheldrick, 2018)'
_diffrn_ambient_temperature 200(2)
_diffrn_detector_area_resol_mean 5.81
_diffrn_measured_fraction_theta_full 0.943
_diffrn_measured_fraction_theta_max 0.924
_diffrn_measurement_device_type 'STOE Stadivari'
_diffrn_measurement_method 'rotation method, \w scans'
_diffrn_radiation_type CuK\a
_diffrn_radiation_wavelength 1.54178
_diffrn_reflns_av_R_equivalents 0.0435
_diffrn_reflns_av_unetI/netI 0.1020
_diffrn_reflns_Laue_measured_fraction_full 0.943
_diffrn_reflns_Laue_measured_fraction_max 0.924
_diffrn_reflns_limit_h_max 13
_diffrn_reflns_limit_h_min -13
_diffrn_reflns_limit_k_max 9
_diffrn_reflns_limit_k_min -13
_diffrn_reflns_limit_l_max 29
_diffrn_reflns_limit_l_min -22
_diffrn_reflns_number 2666
_diffrn_reflns_point_group_measured_fraction_full 0.701
_diffrn_reflns_point_group_measured_fraction_max 0.680
_diffrn_reflns_theta_full 67.679
_diffrn_reflns_theta_max 71.353
_diffrn_reflns_theta_min 4.890
_diffrn_source 'Genix3D Cu HF'
_exptl_absorpt_coefficient_mu 23.140
_exptl_absorpt_correction_T_max 1.0000
_exptl_absorpt_correction_T_min 0.1364
_exptl_absorpt_correction_type multi-scan
_exptl_absorpt_process_details 'STOE X-AREA LANA'
_exptl_crystal_colour colourless
_exptl_crystal_density_diffrn 1.814
_exptl_crystal_description needle
_exptl_crystal_F_000 1398
_exptl_crystal_size_max 0.150
_exptl_crystal_size_mid 0.031
_exptl_crystal_size_min 0.023
_refine_diff_density_max 1.003
_refine_diff_density_min -0.987
_refine_diff_density_rms 0.248
_refine_ls_abs_structure_details
; 
 Classical Flack method preferred over Parsons because s.u. lower. 
;
_refine_ls_abs_structure_Flack 0.00(2)
_refine_ls_extinction_method none
_refine_ls_goodness_of_fit_ref 1.094
_refine_ls_hydrogen_treatment constr
_refine_ls_matrix_type full
_refine_ls_number_parameters 132
_refine_ls_number_reflns 1566
_refine_ls_number_restraints 1
_refine_ls_restrained_S_all 1.093
_refine_ls_R_factor_all 0.0644
_refine_ls_R_factor_gt 0.0587
_refine_ls_shift/su_max 0.034
_refine_ls_shift/su_mean 0.001
_refine_ls_structure_factor_coef Fsqd
_refine_ls_weighting_details 'w=1/[\s^2^(Fo^2^)+(0.0775P)^2^] where P=(Fo^2^+2Fc^2^)/3'
_refine_ls_weighting_scheme calc
_refine_ls_wR_factor_gt 0.1411
_refine_ls_wR_factor_ref 0.1463
_reflns_Friedel_coverage 0.472
_reflns_Friedel_fraction_full 0.459
_reflns_Friedel_fraction_max 0.436
_reflns_number_gt 1453
_reflns_number_total 1566
_reflns_threshold_expression 'I > 2\s(I)'
_cod_data_source_file jo9b03410_si_002.cif
_cod_data_source_block phw20
_cod_original_cell_volume 2654.07(14)
_cod_database_code 4037899
_shelx_shelxl_version_number 2018/3
_shelx_space_group_comment
; 
The symmetry employed for this shelxl refinement is uniquely defined 
by the following loop, which should always be used as a source of 
symmetry information in preference to the above space-group names. 
They are only intended as comments. 
;
_shelx_estimated_absorpt_t_min 0.129
_shelx_estimated_absorpt_t_max 0.618
_exptl_absorpt_special_details 'X-Area LANA 1.70.0.0 (STOE, 2017)'

loop_
_space_group_symop_operation_xyz
'x, y, z'
'-y, x-y, z'
'-x+y, -x, z'
'x+2/3, y+1/3, z+1/3'
'-y+2/3, x-y+1/3, z+1/3'
'-x+y+2/3, -x+1/3, z+1/3'
'x+1/3, y+2/3, z+2/3'
'-y+1/3, x-y+2/3, z+2/3'
'-x+y+1/3, -x+2/3, z+2/3'

loop_
_atom_site_label
_atom_site_type_symbol
_atom_site_fract_x
_atom_site_fract_y
_atom_site_fract_z
_atom_site_U_iso_or_equiv
_atom_site_adp_type
_atom_site_occupancy
_atom_site_site_symmetry_order
_atom_site_calc_flag
_atom_site_refinement_flags_posn
_atom_site_refinement_flags_adp
_atom_site_refinement_flags_occupancy
_atom_site_disorder_assembly
_atom_site_disorder_group
I13 I 0.58144(9) 0.76980(9) 0.37210(6) 0.0337(4) Uani 1 1 d . . . . .
O14 O 0.8840(11) 0.8394(11) 0.3917(5) 0.030(2) Uani 1 1 d . . . . .
H14 H 0.966325 0.860609 0.395801 0.045 Uiso 1 1 calc R U . . .
C1 C 0.666667 0.333333 0.5403(9) 0.021(5) Uani 1 3 d S T P . .
C2 C 0.5516(13) 0.3600(13) 0.5145(5) 0.014(3) Uani 1 1 d . . . . .
C3 C 0.6290(14) 0.4860(13) 0.4782(5) 0.019(3) Uani 1 1 d . . . . .
C4 C 0.5732(14) 0.5516(15) 0.4479(6) 0.023(3) Uani 1 1 d . . . . .
H4 H 0.477222 0.517935 0.447775 0.028 Uiso 1 1 calc R U . . .
C5 C 0.6613(12) 0.6666(13) 0.4181(5) 0.018(3) Uani 1 1 d . . . . .
C6 C 0.8020(16) 0.7209(14) 0.4193(5) 0.022(3) Uani 1 1 d . . . . .
C7 C 0.8547(13) 0.6520(14) 0.4496(5) 0.019(3) Uani 1 1 d . . . . .
H7 H 0.950569 0.685184 0.449913 0.023 Uiso 1 1 calc R U . . .
C8 C 0.7677(15) 0.5363(14) 0.4791(5) 0.017(3) Uani 1 1 d . . . . .
C9 C 0.666667 0.333333 0.6026(11) 0.025(6) Uani 1 3 d S T P . .
H9A H 0.571949 0.287749 0.616146 0.038 Uiso 0.3333 1 calc R U P . .
H9B H 0.715799 0.428051 0.616146 0.038 Uiso 0.3333 1 calc R U P . .
H9C H 0.712251 0.284201 0.616146 0.038 Uiso 0.3333 1 calc R U P . .
C10 C 0.4533(15) 0.3758(15) 0.5551(6) 0.025(3) Uani 1 1 d . . . . .
H10A H 0.373810 0.365221 0.533559 0.030 Uiso 1 1 calc R U . . .
H10B H 0.418132 0.298926 0.581814 0.030 Uiso 1 1 calc R U . . .
C11 C 0.5108(17) 0.5093(16) 0.5882(7) 0.032(3) Uani 1 1 d . . . . .
H11A H 0.544833 0.587849 0.562351 0.038 Uiso 1 1 calc R U . . .
H11B H 0.589199 0.521127 0.610903 0.038 Uiso 1 1 calc R U . . .
C12 C 0.401(2) 0.509(2) 0.6260(9) 0.051(5) Uani 1 1 d . . . . .
H12A H 0.311346 0.457545 0.608120 0.076 Uiso 1 1 calc R U . . .
H12B H 0.422771 0.603090 0.632838 0.076 Uiso 1 1 calc R U . . .
H12C H 0.399548 0.464689 0.661240 0.076 Uiso 1 1 calc R U . . .
Cl51 Cl 1.1124(7) 0.9451(7) 0.5498(3) 0.0718(16) Uani 1 1 d . . . . .
C52 C 1.000000 1.000000 0.526(2) 0.044(16) Uani 0.52 3 d S T P A 1
D52 D 1.000000 1.000000 0.484874 0.053 Uiso 0.52 3 calc R U P A 1
C52A C 1.000000 1.000000 0.567(5) 0.06(2) Uani 0.48 3 d S T P A 2
D52A D 1.000000 1.000000 0.608186 0.070 Uiso 0.48 3 calc R U P A 2

loop_
_atom_site_aniso_label
_atom_site_aniso_U_11
_atom_site_aniso_U_22
_atom_site_aniso_U_33
_atom_site_aniso_U_23
_atom_site_aniso_U_13
_atom_site_aniso_U_12
I13 0.0255(6) 0.0232(5) 0.0525(6) 0.0086(4) -0.0065(5) 0.0122(4)
O14 0.020(5) 0.020(6) 0.044(5) 0.009(5) 0.007(4) 0.006(4)
C1 0.017(7) 0.017(7) 0.027(11) 0.000 0.000 0.009(4)
C2 0.010(6) 0.010(6) 0.022(6) -0.007(5) 0.000(5) 0.005(5)
C3 0.018(7) 0.010(6) 0.029(6) 0.000(5) -0.002(5) 0.007(5)
C4 0.010(6) 0.025(7) 0.033(7) 0.001(6) -0.006(5) 0.008(6)
C5 0.009(6) 0.019(7) 0.027(6) 0.002(5) -0.007(5) 0.008(5)
C6 0.023(7) 0.021(7) 0.023(6) -0.004(5) 0.000(5) 0.012(6)
C7 0.013(6) 0.018(7) 0.028(7) 0.004(5) -0.004(5) 0.007(6)
C8 0.018(7) 0.012(6) 0.026(7) -0.009(5) -0.010(5) 0.011(6)
C9 0.021(8) 0.021(8) 0.034(13) 0.000 0.000 0.011(4)
C10 0.015(7) 0.016(7) 0.037(8) -0.002(6) 0.001(6) 0.004(6)
C11 0.038(9) 0.025(8) 0.034(8) -0.007(6) -0.003(7) 0.018(7)
C12 0.049(11) 0.063(14) 0.055(11) 0.002(9) 0.019(10) 0.039(11)
Cl51 0.059(3) 0.064(4) 0.105(4) 0.001(3) 0.003(3) 0.040(3)
C52 0.05(3) 0.05(3) 0.02(3) 0.000 0.000 0.027(14)
C52A 0.03(2) 0.03(2) 0.12(8) 0.000 0.000 0.013(12)

loop_
_atom_type_symbol
_atom_type_description
_atom_type_scat_dispersion_real
_atom_type_scat_dispersion_imag
_atom_type_scat_source
C C 0.0181 0.0091 'International Tables Vol C Tables 4.2.6.8 and 6.1.1.4'
H H 0.0000 0.0000 'International Tables Vol C Tables 4.2.6.8 and 6.1.1.4'
O O 0.0492 0.0322 'International Tables Vol C Tables 4.2.6.8 and 6.1.1.4'
I I -0.3257 6.8362 'International Tables Vol C Tables 4.2.6.8 and 6.1.1.4'
Cl Cl 0.3639 0.7018 'International Tables Vol C Tables 4.2.6.8 and 6.1.1.4'
D D 0.0000 0.0000 'International Tables Vol C Tables 4.2.6.8 and 6.1.1.4'

loop_
_geom_angle_atom_site_label_1
_geom_angle_atom_site_label_2
_geom_angle_atom_site_label_3
_geom_angle
_geom_angle_site_symmetry_1
_geom_angle_site_symmetry_3
C6 O14 H14 109.5 . .
C9 C1 C2 113.0(9) . 2_655
C9 C1 C2 113.0(9) . 3_665
C2 C1 C2 105.8(10) 2_655 3_665
C9 C1 C2 113.0(9) . .
C2 C1 C2 105.8(10) 2_655 .
C2 C1 C2 105.8(10) 3_665 .
C3 C2 C8 110.8(10) . 2_655
C3 C2 C10 111.5(11) . .
C8 C2 C10 107.4(10) 2_655 .
C3 C2 C1 105.1(10) . .
C8 C2 C1 103.9(10) 2_655 .
C10 C2 C1 117.9(11) . .
C8 C3 C4 120.9(13) . .
C8 C3 C2 112.3(11) . .
C4 C3 C2 126.8(12) . .
C5 C4 C3 118.0(13) . .
C5 C4 H4 121.0 . .
C3 C4 H4 121.0 . .
C4 C5 C6 122.1(12) . .
C4 C5 I13 119.3(9) . .
C6 C5 I13 118.5(9) . .
O14 C6 C5 119.3(12) . .
O14 C6 C7 122.3(13) . .
C5 C6 C7 118.4(13) . .
C8 C7 C6 120.0(12) . .
C8 C7 H7 120.0 . .
C6 C7 H7 120.0 . .
C3 C8 C7 120.5(12) . .
C3 C8 C2 112.8(12) . 3_665
C7 C8 C2 126.7(12) . 3_665
C1 C9 H9A 109.5 . .
C1 C9 H9B 109.5 . .
H9A C9 H9B 109.5 . .
C1 C9 H9C 109.5 . .
H9A C9 H9C 109.5 . .
H9B C9 H9C 109.5 . .
C11 C10 C2 117.8(12) . .
C11 C10 H10A 107.9 . .
C2 C10 H10A 107.9 . .
C11 C10 H10B 107.9 . .
C2 C10 H10B 107.9 . .
H10A C10 H10B 107.2 . .
C10 C11 C12 111.2(15) . .
C10 C11 H11A 109.4 . .
C12 C11 H11A 109.4 . .
C10 C11 H11B 109.4 . .
C12 C11 H11B 109.4 . .
H11A C11 H11B 108.0 . .
C11 C12 H12A 109.5 . .
C11 C12 H12B 109.5 . .
H12A C12 H12B 109.5 . .
C11 C12 H12C 109.5 . .
H12A C12 H12C 109.5 . .
H12B C12 H12C 109.5 . .
Cl51 C52 Cl51 110.1(18) . 2_765
Cl51 C52 Cl51 110.1(18) . 3_675
Cl51 C52 Cl51 110.1(18) 2_765 3_675
Cl51 C52 D52 108.9 . .
Cl51 C52 D52 108.9 2_765 .
Cl51 C52 D52 108.9 3_675 .
Cl51 C52A Cl51 114(3) . 3_675
Cl51 C52A Cl51 114(3) . 2_765
Cl51 C52A Cl51 114(3) 3_675 2_765
Cl51 C52A D52A 103.9 . .
Cl51 C52A D52A 103.9 3_675 .
Cl51 C52A D52A 103.9 2_765 .

loop_
_geom_bond_atom_site_label_1
_geom_bond_atom_site_label_2
_geom_bond_distance
_geom_bond_site_symmetry_2
I13 C5 2.107(12) .
O14 C6 1.358(18) .
O14 H14 0.8400 .
C1 C9 1.51(3) .
C1 C2 1.595(15) 2_655
C1 C2 1.595(15) 3_665
C1 C2 1.595(15) .
C2 C3 1.519(19) .
C2 C8 1.541(17) 2_655
C2 C10 1.555(19) .
C3 C8 1.37(2) .
C3 C4 1.393(19) .
C4 C5 1.376(19) .
C4 H4 0.9500 .
C5 C6 1.385(19) .
C6 C7 1.397(18) .
C7 C8 1.37(2) .
C7 H7 0.9500 .
C9 H9A 0.9800 .
C9 H9B 0.9800 .
C9 H9C 0.9800 .
C10 C11 1.53(2) .
C10 H10A 0.9900 .
C10 H10B 0.9900 .
C11 C12 1.53(2) .
C11 H11A 0.9900 .
C11 H11B 0.9900 .
C12 H12A 0.9800 .
C12 H12B 0.9800 .
C12 H12C 0.9800 .
Cl51 C52A 1.71(3) .
Cl51 C52 1.76(2) .
C52 D52 1.0000 .
C52A D52A 1.0000 .

loop_
_geom_torsion_atom_site_label_1
_geom_torsion_atom_site_label_2
_geom_torsion_atom_site_label_3
_geom_torsion_atom_site_label_4
_geom_torsion
_geom_torsion_site_symmetry_1
_geom_torsion_site_symmetry_4
C9 C1 C2 C3 122.4(7) . .
C2 C1 C2 C3 -113.5(8) 2_655 .
C2 C1 C2 C3 -1.6(14) 3_665 .
C9 C1 C2 C8 -121.1(7) . 2_655
C2 C1 C2 C8 3.0(14) 2_655 2_655
C2 C1 C2 C8 114.9(8) 3_665 2_655
C9 C1 C2 C10 -2.5(12) . .
C2 C1 C2 C10 121.6(15) 2_655 .
C2 C1 C2 C10 -126.5(15) 3_665 .
C8 C2 C3 C8 -112.2(14) 2_655 .
C10 C2 C3 C8 128.3(12) . .
C1 C2 C3 C8 -0.6(14) . .
C8 C2 C3 C4 70.1(17) 2_655 .
C10 C2 C3 C4 -49.4(18) . .
C1 C2 C3 C4 -178.2(13) . .
C8 C3 C4 C5 1(2) . .
C2 C3 C4 C5 178.8(12) . .
C3 C4 C5 C6 -3(2) . .
C3 C4 C5 I13 -179.6(10) . .
C4 C5 C6 O14 -175.9(13) . .
I13 C5 C6 O14 1.1(16) . .
C4 C5 C6 C7 3(2) . .
I13 C5 C6 C7 -179.8(10) . .
O14 C6 C7 C8 176.6(12) . .
C5 C6 C7 C8 -2.4(19) . .
C4 C3 C8 C7 -1(2) . .
C2 C3 C8 C7 -178.5(11) . .
C4 C3 C8 C2 -179.5(12) . 3_665
C2 C3 C8 C2 2.7(15) . 3_665
C6 C7 C8 C3 1(2) . .
C6 C7 C8 C2 179.9(12) . 3_665
C3 C2 C10 C11 -48.1(17) . .
C8 C2 C10 C11 -169.7(13) 2_655 .
C1 C2 C10 C11 73.5(16) . .
C2 C10 C11 C12 179.9(14) . .
